data_7235632
loop_
_publ_author_name
'Septiadi, Dedy'
'Aliprandi, Alessandro'
'Mauro, Matteo'
'De Cola, Luisa'

_publ_section_title
;
 Bio-imaging with neutral luminescent Pt(ii) complexes showing
 metal&#x22EF;metal interactions
;
_journal_issue 49
_journal_name_full 'RSC Adv.'
_journal_page_first 25709
_journal_paper_doi 10.1039/C4RA02351J
_journal_volume 4
_journal_year 2014
_chemical_formula_moiety 'C16 H8 F6 N8 O Pt, 2(C2 H6 O S)'
_chemical_formula_sum 'C20 H20 F6 N8 O3 Pt S2'
_chemical_formula_weight 793.65
_space_group_IT_number 1
_space_group_name_Hall 'P 1'
_space_group_name_H-M_alt 'P 1'
_symmetry_cell_setting triclinic
_symmetry_space_group_name_Hall 'P 1'
_symmetry_space_group_name_H-M 'P 1'
_atom_sites_solution_hydrogens geom
_atom_sites_solution_primary direct
_atom_sites_solution_secondary difmap
_audit_creation_method SHELXL-97
_cell_angle_alpha 78.203(4)
_cell_angle_beta 83.713(4)
_cell_angle_gamma 88.665(5)
_cell_formula_units_Z 1
_cell_length_a 4.8448(4)
_cell_length_b 9.8850(7)
_cell_length_c 14.1315(13)
_cell_measurement_reflns_used 20749
_cell_measurement_temperature 193(2)
_cell_measurement_theta_max 30.034
_cell_measurement_theta_min 0.998
_cell_volume 658.49(9)
_computing_cell_refinement 'Denzo (Nonius B.V., 1998)'
_computing_data_collection 'Collect (Nonius B.V., 1998)'
_computing_data_reduction 'Denzo (Nonius B.V., 1998)'
_computing_molecular_graphics 'PLATON 98 (Spek, 1998)'
_computing_publication_material 'SHELXL-97 (Sheldrick, 1997)'
_computing_structure_refinement 'SHELXL-97 (Sheldrick, 1997)'
_computing_structure_solution 'SHELXS-97 (Sheldrick, 1997)'
_diffrn_ambient_temperature 193(2)
_diffrn_measured_fraction_theta_full 0.986
_diffrn_measured_fraction_theta_max 0.986
_diffrn_measurement_device_type KappaCCD
_diffrn_measurement_method 'phi and omega scans'
_diffrn_radiation_monochromator graphite
_diffrn_radiation_source 'sealed tube'
_diffrn_radiation_type MoK\a
_diffrn_radiation_wavelength 0.71073
_diffrn_reflns_av_R_equivalents 0.0313
_diffrn_reflns_av_sigmaI/netI 0.0446
_diffrn_reflns_limit_h_max 6
_diffrn_reflns_limit_h_min -6
_diffrn_reflns_limit_k_max 13
_diffrn_reflns_limit_k_min -13
_diffrn_reflns_limit_l_max 18
_diffrn_reflns_limit_l_min -19
_diffrn_reflns_number 6995
_diffrn_reflns_theta_full 30.03
_diffrn_reflns_theta_max 30.03
_diffrn_reflns_theta_min 1.48
_exptl_absorpt_coefficient_mu 5.569
_exptl_absorpt_correction_T_max 0.42889
_exptl_absorpt_correction_T_min 0.35078
_exptl_absorpt_correction_type multi-scan
_exptl_absorpt_process_details 'MULscanABS in PLATON (Spek, 2003)'
_exptl_crystal_colour yellow
_exptl_crystal_density_diffrn 2.001
_exptl_crystal_density_method 'not measured'
_exptl_crystal_description block
_exptl_crystal_F_000 384
_exptl_crystal_size_max 0.25
_exptl_crystal_size_mid 0.18
_exptl_crystal_size_min 0.12
_refine_diff_density_max 2.027
_refine_diff_density_min -2.847
_refine_diff_density_rms 0.374
_refine_ls_abs_structure_details 'Flack H D (1983), Acta Cryst. A39, 876-881'
_refine_ls_abs_structure_Flack 0.268(15)
_refine_ls_extinction_method none
_refine_ls_goodness_of_fit_ref 1.189
_refine_ls_hydrogen_treatment constr
_refine_ls_matrix_type full
_refine_ls_number_parameters 352
_refine_ls_number_reflns 5305
_refine_ls_number_restraints 4
_refine_ls_restrained_S_all 1.189
_refine_ls_R_factor_all 0.0471
_refine_ls_R_factor_gt 0.0437
_refine_ls_shift/su_max 0.000
_refine_ls_shift/su_mean 0.000
_refine_ls_structure_factor_coef Fsqd
_refine_ls_weighting_details 'calc w=1/[\s^2^(Fo^2^)+(0.0925P)^2^+0.0173P] where P=(Fo^2^+2Fc^2^)/3'
_refine_ls_weighting_scheme calc
_refine_ls_wR_factor_gt 0.1178
_refine_ls_wR_factor_ref 0.1317
_reflns_number_gt 5290
_reflns_number_total 5305
_reflns_threshold_expression I>2\s(I)
_cod_data_source_file c4ra02351j4.cif
_cod_data_source_block psac120531
_cod_depositor_comments
;
The following automatic conversions were performed:

data item '_exptl_absorpt_correction_type' value 'multi-scan ' was
changed to 'multi-scan' in accordance with the
/home/saulius/struct/COD-crude-data/automatic-downloads/DataCite-retrospective/RSC/depositions/lib/dictionaries/cif_core.dic
dictionary named 'cif_core.dic' version 2.4.2 last updated on
2011-04-26.

data item '_symmetry_cell_setting' value 'Triclinic' was changed to
'triclinic' in accordance with the
/home/saulius/struct/COD-crude-data/automatic-downloads/DataCite-retrospective/RSC/depositions/lib/dictionaries/cif_core.dic
dictionary named 'cif_core.dic' version 2.4.2 last updated on
2011-04-26.

Automatic conversion script
Id: cif_fix_values 6909 2019-04-08 15:41:33Z antanas 
;
_cod_database_code 7235632

loop_
_symmetry_equiv_pos_as_xyz
'x, y, z'

loop_
_atom_site_label
_atom_site_type_symbol
_atom_site_fract_x
_atom_site_fract_y
_atom_site_fract_z
_atom_site_U_iso_or_equiv
_atom_site_adp_type
_atom_site_occupancy
_atom_site_symmetry_multiplicity
_atom_site_calc_flag
_atom_site_refinement_flags
_atom_site_disorder_assembly
_atom_site_disorder_group
C1 C 0.676(4) 0.609(2) 0.2106(17) 0.029(4) Uani 1 1 d . . .
C2 C 0.511(4) 0.728(2) 0.1857(17) 0.031(4) Uani 1 1 d . . .
H2 H 0.5326 0.7905 0.1245 0.037 Uiso 1 1 calc R . .
C3 C 0.303(4) 0.744(3) 0.266(2) 0.053(8) Uani 1 1 d . . .
H3 H 0.1655 0.8139 0.2562 0.063 Uiso 1 1 calc R . .
C4 C 0.305(4) 0.654(2) 0.3572(12) 0.038(4) Uani 1 1 d . . .
H4 H 0.1841 0.6685 0.4118 0.045 Uiso 1 1 calc R . .
C5 C 0.487(6) 0.547(3) 0.365(2) 0.038(5) Uani 1 1 d . . .
C6 C 0.914(3) 0.5736(11) 0.1396(9) 0.036(2) Uani 1 1 d . . .
C7 C 1.215(2) 0.5446(12) 0.0314(8) 0.035(2) Uani 1 1 d . . .
C8 C 1.397(5) 0.564(3) -0.0612(17) 0.055(6) Uani 1 1 d . . .
C9 C 0.526(2) 0.4351(12) 0.4544(8) 0.033(2) Uani 1 1 d . A .
C10 C 0.515(3) 0.2964(13) 0.5871(10) 0.042(3) Uani 1 1 d . A .
C11 C 0.431(8) 0.224(3) 0.6934(16) 0.074(10) Uani 1 1 d . . .
C12 C 1.224(6) 0.118(3) 0.425(2) 0.050(7) Uani 1 1 d D . .
H12 H 1.0984 0.1250 0.4805 0.061 Uiso 1 1 calc R . .
C13 C 1.427(4) 0.028(2) 0.4305(16) 0.034(5) Uani 1 1 d D . .
H13 H 1.4663 -0.0172 0.4938 0.041 Uiso 1 1 calc R . .
C14 C 1.585(5) -0.0079(19) 0.3557(10) 0.033(5) Uani 1 1 d . . .
C15 C 1.558(5) 0.069(3) 0.262(2) 0.063(9) Uani 1 1 d . . .
H15 H 1.6714 0.0491 0.2068 0.076 Uiso 1 1 calc R . .
C16 C 1.362(5) 0.174(3) 0.2510(18) 0.038(5) Uani 1 1 d . . .
H16 H 1.3374 0.2256 0.1879 0.045 Uiso 1 1 calc R . .
C17 C 0.870(5) 0.559(2) 0.6794(15) 0.071(5) Uani 1 1 d . . .
H17A H 0.7146 0.5660 0.7289 0.106 Uiso 1 1 calc R . .
H17B H 1.0389 0.5330 0.7110 0.106 Uiso 1 1 calc R . .
H17C H 0.8278 0.4892 0.6430 0.106 Uiso 1 1 calc R . .
C18 C 0.925(12) 0.826(4) 0.682(3) 0.138(19) Uani 1 1 d . . .
H18A H 0.8556 0.9176 0.6545 0.207 Uiso 1 1 calc R . .
H18B H 1.1152 0.8334 0.6978 0.207 Uiso 1 1 calc R . .
H18C H 0.8057 0.7862 0.7417 0.207 Uiso 1 1 calc R . .
C19 C -0.056(5) -0.036(2) -0.0733(17) 0.058(4) Uani 1 1 d . . .
H19A H 0.0160 0.0248 -0.1343 0.087 Uiso 1 1 calc R . .
H19B H -0.2588 -0.0316 -0.0653 0.087 Uiso 1 1 calc R . .
H19C H 0.0028 -0.1316 -0.0749 0.087 Uiso 1 1 calc R . .
C20 C -0.090(5) 0.1911(18) 0.0015(19) 0.069(5) Uani 1 1 d . . .
H20A H -0.0318 0.2388 0.0503 0.104 Uiso 1 1 calc R . .
H20B H -0.2934 0.1837 0.0093 0.104 Uiso 1 1 calc R . .
H20C H -0.0280 0.2435 -0.0637 0.104 Uiso 1 1 calc R . .
N1 N 0.666(3) 0.526(2) 0.2950(12) 0.034(5) Uani 1 1 d . A .
N2 N 1.061(2) 0.4576(12) 0.1726(7) 0.0337(19) Uani 1 1 d . A .
N3 N 1.259(3) 0.4418(13) 0.1019(8) 0.038(2) Uani 1 1 d . . .
N4 N 1.010(2) 0.6310(11) 0.0487(8) 0.039(2) Uani 1 1 d . . .
N5 N 0.726(2) 0.3391(12) 0.4464(7) 0.0328(18) Uani 1 1 d . A .
N6 N 0.722(3) 0.2481(13) 0.5332(8) 0.038(2) Uani 1 1 d . . .
N7 N 0.384(2) 0.4103(11) 0.5437(8) 0.040(2) Uani 1 1 d . . .
N8 N 1.198(4) 0.2060(16) 0.3334(14) 0.033(5) Uani 1 1 d . A .
O1 O 1.781(2) -0.1100(12) 0.3644(8) 0.051(2) Uani 1 1 d . . .
H1 H 1.7756 -0.1510 0.4228 0.076 Uiso 1 1 calc R . .
O2 O 0.763(6) 0.755(2) 0.5349(15) 0.125(9) Uani 1 1 d . . .
O3 O 0.324(4) 0.015(2) 0.0362(15) 0.089(5) Uani 1 1 d . . .
F1 F 1.468(3) 0.6902(15) -0.0935(9) 0.076(2) Uani 1 1 d . . .
F2 F 1.248(3) 0.5177(17) -0.1297(9) 0.076(2) Uani 1 1 d . . .
F3 F 1.633(3) 0.4901(17) -0.0686(10) 0.076(2) Uani 1 1 d . . .
F4 F 0.250(6) 0.284(3) 0.7332(18) 0.090(4) Uani 0.60 1 d P A 1
F5 F 0.310(6) 0.089(3) 0.6877(17) 0.090(4) Uani 0.60 1 d P A 1
F6 F 0.640(7) 0.161(3) 0.751(2) 0.090(4) Uani 0.60 1 d P A 1
F4B F 0.535(9) 0.291(4) 0.749(2) 0.090(4) Uani 0.40 1 d P A 2
F5B F 0.199(9) 0.163(4) 0.689(3) 0.090(4) Uani 0.40 1 d P A 2
F6B F 0.582(11) 0.103(4) 0.721(3) 0.090(4) Uani 0.40 1 d P A 2
S1 S 0.9199(18) 0.7200(6) 0.5993(5) 0.091(3) Uani 1 1 d . . .
S2 S 0.067(2) 0.0122(9) 0.0183(10) 0.137(5) Uani 1 1 d . . .
Pt1 Pt 0.938297(19) 0.370908(18) 0.312290(18) 0.02911(10) Uani 1 1 d . . .

loop_
_atom_site_aniso_label
_atom_site_aniso_U_11
_atom_site_aniso_U_22
_atom_site_aniso_U_33
_atom_site_aniso_U_23
_atom_site_aniso_U_13
_atom_site_aniso_U_12
C1 0.036(7) 0.021(6) 0.025(8) 0.007(5) -0.005(5) 0.012(5)
C2 0.028(8) 0.028(6) 0.037(8) -0.008(6) 0.003(6) -0.008(6)
C3 0.020(7) 0.048(12) 0.099(19) -0.032(11) -0.016(8) 0.013(7)
C4 0.048(9) 0.045(9) 0.017(6) -0.004(5) 0.010(5) -0.016(7)
C5 0.043(8) 0.036(7) 0.040(10) -0.017(7) -0.013(6) -0.003(6)
C6 0.046(6) 0.023(4) 0.037(5) -0.001(4) -0.004(4) 0.000(4)
C7 0.035(5) 0.036(5) 0.028(5) -0.001(4) 0.005(4) -0.006(4)
C8 0.053(8) 0.086(17) 0.029(8) -0.026(10) 0.016(6) -0.030(10)
C9 0.032(4) 0.035(5) 0.033(5) -0.011(4) 0.007(4) -0.002(4)
C10 0.048(6) 0.040(6) 0.036(6) -0.007(5) 0.006(5) -0.006(5)
C11 0.12(3) 0.087(19) 0.017(7) -0.015(9) 0.005(10) -0.054(18)
C12 0.083(18) 0.046(14) 0.023(8) -0.005(8) -0.012(9) -0.008(10)
C13 0.029(8) 0.036(8) 0.030(6) 0.009(6) 0.004(6) -0.004(6)
C14 0.057(12) 0.026(8) 0.015(5) 0.002(5) 0.000(6) -0.012(7)
C15 0.050(12) 0.051(11) 0.082(18) -0.004(10) -0.005(10) 0.038(11)
C16 0.033(8) 0.050(12) 0.029(8) -0.011(7) 0.003(6) 0.012(8)
C17 0.100(15) 0.063(11) 0.052(10) -0.014(8) -0.020(10) 0.016(10)
C18 0.21(5) 0.10(3) 0.11(3) -0.04(3) -0.02(3) 0.00(3)
C19 0.071(10) 0.049(10) 0.046(8) 0.007(7) -0.009(7) 0.002(8)
C20 0.074(11) 0.041(8) 0.094(16) -0.020(9) -0.008(11) 0.013(7)
N1 0.018(6) 0.058(11) 0.022(7) 0.010(6) -0.010(5) 0.003(6)
N2 0.031(4) 0.036(5) 0.031(5) -0.003(4) -0.001(4) 0.009(4)
N3 0.043(6) 0.037(5) 0.033(6) -0.006(4) 0.001(5) -0.001(5)
N4 0.043(5) 0.042(5) 0.031(5) -0.002(4) -0.009(4) 0.000(4)
N5 0.036(5) 0.030(5) 0.031(5) -0.001(4) -0.004(4) 0.001(4)
N6 0.042(6) 0.036(5) 0.032(6) 0.001(4) 0.000(5) -0.005(5)
N7 0.047(5) 0.036(5) 0.033(5) -0.001(4) -0.001(4) -0.003(4)
N8 0.041(9) 0.019(6) 0.044(10) -0.020(6) 0.002(7) -0.008(5)
O1 0.048(5) 0.055(6) 0.050(5) -0.016(5) -0.005(4) 0.021(4)
O2 0.16(2) 0.115(15) 0.096(14) 0.027(12) -0.079(15) 0.040(14)
O3 0.070(9) 0.095(12) 0.098(13) -0.003(10) -0.024(9) 0.014(9)
F1 0.079(4) 0.088(6) 0.059(4) -0.014(4) -0.011(3) 0.024(4)
F2 0.079(4) 0.088(6) 0.059(4) -0.014(4) -0.011(3) 0.024(4)
F3 0.079(4) 0.088(6) 0.059(4) -0.014(4) -0.011(3) 0.024(4)
F4 0.117(9) 0.080(8) 0.064(7) 0.000(5) 0.001(6) 0.025(8)
F5 0.117(9) 0.080(8) 0.064(7) 0.000(5) 0.001(6) 0.025(8)
F6 0.117(9) 0.080(8) 0.064(7) 0.000(5) 0.001(6) 0.025(8)
F4B 0.117(9) 0.080(8) 0.064(7) 0.000(5) 0.001(6) 0.025(8)
F5B 0.117(9) 0.080(8) 0.064(7) 0.000(5) 0.001(6) 0.025(8)
F6B 0.117(9) 0.080(8) 0.064(7) 0.000(5) 0.001(6) 0.025(8)
S1 0.139(6) 0.048(2) 0.065(3) -0.003(2) 0.060(4) 0.006(3)
S2 0.120(6) 0.073(4) 0.243(13) -0.029(6) -0.135(8) 0.028(4)
Pt1 0.03102(15) 0.02640(14) 0.02908(15) -0.00346(9) -0.00339(10) -0.00160(9)

loop_
_atom_type_symbol
_atom_type_description
_atom_type_scat_dispersion_real
_atom_type_scat_dispersion_imag
_atom_type_scat_source
C C 0.0033 0.0016 'International Tables Vol C Tables 4.2.6.8 and 6.1.1.4'
H H 0.0000 0.0000 'International Tables Vol C Tables 4.2.6.8 and 6.1.1.4'
N N 0.0061 0.0033 'International Tables Vol C Tables 4.2.6.8 and 6.1.1.4'
O O 0.0106 0.0060 'International Tables Vol C Tables 4.2.6.8 and 6.1.1.4'
F F 0.0171 0.0103 'International Tables Vol C Tables 4.2.6.8 and 6.1.1.4'
S S 0.1246 0.1234 'International Tables Vol C Tables 4.2.6.8 and 6.1.1.4'
Pt Pt -1.7033 8.3905 'International Tables Vol C Tables 4.2.6.8 and 6.1.1.4'

loop_
_geom_angle_atom_site_label_1
_geom_angle_atom_site_label_2
_geom_angle_atom_site_label_3
_geom_angle
N1 C1 C2 126.5(19)
N1 C1 C6 112.0(14)
C2 C1 C6 121.2(18)
C1 C2 C3 112(2)
C1 C2 H2 124.2
C3 C2 H2 124.2
C4 C3 C2 120.0(19)
C4 C3 H3 120.0
C2 C3 H3 120.0
C5 C4 C3 118(2)
C5 C4 H4 121.1
C3 C4 H4 121.1
N1 C5 C4 124(3)
N1 C5 C9 108(2)
C4 C5 C9 128(2)
N4 C6 N2 110.8(10)
N4 C6 C1 133.5(12)
N2 C6 C1 115.7(12)
N3 C7 N4 117.1(11)
N3 C7 C8 119.7(16)
N4 C7 C8 123.2(16)
F1 C8 F3 105.5(17)
F1 C8 F2 109(2)
F3 C8 F2 100.6(17)
F1 C8 C7 112.3(17)
F3 C8 C7 121(2)
F2 C8 C7 107.4(16)
N7 C9 N5 111.3(11)
N7 C9 C5 130.4(14)
N5 C9 C5 118.2(14)
N6 C10 N7 116.6(12)
N6 C10 C11 121.1(19)
N7 C10 C11 122.3(19)
F4 C11 F4B 70(2)
F4 C11 F5B 73(3)
F4B C11 F5B 139(4)
F4 C11 F6B 135(3)
F4B C11 F6B 96(4)
F5B C11 F6B 96(4)
F4 C11 F6 116(2)
F4B C11 F6 61(2)
F5B C11 F6 123(3)
F4 C11 F5 106(3)
F4B C11 F5 145(3)
F6B C11 F5 61(3)
F6 C11 F5 94(3)
F4 C11 C10 113(3)
F4B C11 C10 108(3)
F5B C11 C10 103(2)
F6B C11 C10 113(3)
F6 C11 C10 119(3)
F5 C11 C10 105.3(17)
C13 C12 N8 118(2)
C13 C12 H12 121.1
N8 C12 H12 121.1
C12 C13 C14 126(2)
C12 C13 H13 116.8
C14 C13 H13 116.8
C13 C14 O1 124.5(15)
C13 C14 C15 118(2)
O1 C14 C15 117.1(16)
C16 C15 C14 118(2)
C16 C15 H15 120.9
C14 C15 H15 120.9
C15 C16 N8 121(2)
C15 C16 H16 119.6
N8 C16 H16 119.6
S1 C17 H17A 109.5
S1 C17 H17B 109.5
H17A C17 H17B 109.5
S1 C17 H17C 109.5
H17A C17 H17C 109.5
H17B C17 H17C 109.5
S1 C18 H18A 109.5
S1 C18 H18B 109.5
H18A C18 H18B 109.5
S1 C18 H18C 109.5
H18A C18 H18C 109.5
H18B C18 H18C 109.5
S2 C19 H19A 109.5
S2 C19 H19B 109.5
H19A C19 H19B 109.5
S2 C19 H19C 109.5
H19A C19 H19C 109.5
H19B C19 H19C 109.5
S2 C20 H20A 109.5
S2 C20 H20B 109.5
H20A C20 H20B 109.5
S2 C20 H20C 109.5
H20A C20 H20C 109.5
H20B C20 H20C 109.5
C5 N1 C1 120(2)
C5 N1 Pt1 122.1(18)
C1 N1 Pt1 118.1(14)
N3 N2 C6 107.9(11)
N3 N2 Pt1 139.1(10)
C6 N2 Pt1 112.8(8)
C7 N3 N2 103.2(12)
C6 N4 C7 101.1(10)
C9 N5 N6 108.6(11)
C9 N5 Pt1 112.4(8)
N6 N5 Pt1 139.0(10)
C10 N6 N5 102.5(13)
C9 N7 C10 101.0(10)
C12 N8 C16 117.5(19)
C12 N8 Pt1 124.3(14)
C16 N8 Pt1 118.1(17)
C14 O1 H1 109.5
O2 S1 C18 117(2)
O2 S1 C17 119.1(16)
C18 S1 C17 99.7(16)
O3 S2 C19 128.2(16)
O3 S2 C20 111.1(13)
C19 S2 C20 97.9(11)
N1 Pt1 N2 81.1(6)
N1 Pt1 N5 79.3(6)
N2 Pt1 N5 160.4(3)
N1 Pt1 N8 176.9(10)
N2 Pt1 N8 101.0(6)
N5 Pt1 N8 98.5(6)

loop_
_geom_bond_atom_site_label_1
_geom_bond_atom_site_label_2
_geom_bond_distance
C1 N1 1.30(3)
C1 C2 1.41(3)
C1 C6 1.53(2)
C2 C3 1.46(3)
C2 H2 0.9500
C3 C4 1.41(3)
C3 H3 0.9500
C4 C5 1.35(4)
C4 H4 0.9500
C5 N1 1.29(3)
C5 C9 1.53(3)
C6 N4 1.331(16)
C6 N2 1.362(15)
C7 N3 1.301(17)
C7 N4 1.332(16)
C7 C8 1.48(2)
C8 F1 1.28(3)
C8 F3 1.35(3)
C8 F2 1.42(3)
C9 N7 1.348(15)
C9 N5 1.351(16)
C10 N6 1.328(17)
C10 N7 1.349(17)
C10 C11 1.54(3)
C11 F4 1.20(4)
C11 F4B 1.27(5)
C11 F5B 1.30(6)
C11 F6B 1.40(5)
C11 F6 1.42(5)
C11 F5 1.49(4)
C12 C13 1.316(18)
C12 N8 1.42(3)
C12 H12 0.9500
C13 C14 1.33(3)
C13 H13 0.9500
C14 O1 1.37(2)
C14 C15 1.41(3)
C15 C16 1.39(3)
C15 H15 0.9500
C16 N8 1.42(3)
C16 H16 0.9500
C17 S1 1.76(2)
C17 H17A 0.9800
C17 H17B 0.9800
C17 H17C 0.9800
C18 S1 1.73(4)
C18 H18A 0.9800
C18 H18B 0.9800
C18 H18C 0.9800
C19 S2 1.64(3)
C19 H19A 0.9800
C19 H19B 0.9800
C19 H19C 0.9800
C20 S2 1.890(17)
C20 H20A 0.9800
C20 H20B 0.9800
C20 H20C 0.9800
N1 Pt1 1.995(16)
N2 N3 1.340(15)
N2 Pt1 2.014(10)
N5 N6 1.363(15)
N5 Pt1 2.024(10)
N8 Pt1 2.029(16)
O1 H1 0.8400
O2 S1 1.239(17)
O3 S2 1.299(18)

loop_
_geom_hbond_atom_site_label_D
_geom_hbond_atom_site_label_H
_geom_hbond_atom_site_label_A
_geom_hbond_distance_DH
_geom_hbond_distance_HA
_geom_hbond_distance_DA
_geom_hbond_angle_DHA
_geom_hbond_site_symmetry_A
O1 H1 O2 0.84 1.66 2.50(2) 174.8 1_645
O1 H1 S1 0.84 2.72 3.529(13) 163.4 1_645

loop_
_geom_torsion_atom_site_label_1
_geom_torsion_atom_site_label_2
_geom_torsion_atom_site_label_3
_geom_torsion_atom_site_label_4
_geom_torsion
N1 C1 C2 C3 -5(4)
C6 C1 C2 C3 -178(2)
C1 C2 C3 C4 7(3)
C2 C3 C4 C5 -7(4)
C3 C4 C5 N1 4(4)
C3 C4 C5 C9 -179(2)
N1 C1 C6 N4 -176.9(17)
C2 C1 C6 N4 -3(4)
N1 C1 C6 N2 5(3)
C2 C1 C6 N2 178.9(19)
N3 C7 C8 F1 -135.9(19)
N4 C7 C8 F1 42(3)
N3 C7 C8 F3 -11(3)
N4 C7 C8 F3 167.0(17)
N3 C7 C8 F2 104(2)
N4 C7 C8 F2 -79(2)
N1 C5 C9 N7 -177.6(16)
C4 C5 C9 N7 5(4)
N1 C5 C9 N5 -1(3)
C4 C5 C9 N5 -178(2)
N6 C10 C11 F4 177(2)
N7 C10 C11 F4 -4(3)
N6 C10 C11 F4B 101(3)
N7 C10 C11 F4B -80(4)
N6 C10 C11 F5B -106(3)
N7 C10 C11 F5B 73(3)
N6 C10 C11 F6B -3(4)
N7 C10 C11 F6B 176(3)
N6 C10 C11 F6 35(3)
N7 C10 C11 F6 -146(2)
N6 C10 C11 F5 -68(3)
N7 C10 C11 F5 111(3)
N8 C12 C13 C14 -12(4)
C12 C13 C14 O1 -175(3)
C12 C13 C14 C15 8(4)
C13 C14 C15 C16 -2(4)
O1 C14 C15 C16 -179(2)
C14 C15 C16 N8 2(4)
C4 C5 N1 C1 -2(4)
C9 C5 N1 C1 -180(2)
C4 C5 N1 Pt1 177(2)
C9 C5 N1 Pt1 0(3)
C2 C1 N1 C5 2(4)
C6 C1 N1 C5 176(2)
C2 C1 N1 Pt1 -177(2)
C6 C1 N1 Pt1 -3(3)
N4 C6 N2 N3 1.3(14)
C1 C6 N2 N3 -179.9(15)
N4 C6 N2 Pt1 177.1(8)
C1 C6 N2 Pt1 -4.2(17)
N4 C7 N3 N2 1.9(15)
C8 C7 N3 N2 179.6(14)
C6 N2 N3 C7 -1.9(14)
Pt1 N2 N3 C7 -175.8(11)
N2 C6 N4 C7 -0.2(14)
C1 C6 N4 C7 -178.6(19)
N3 C7 N4 C6 -1.1(15)
C8 C7 N4 C6 -178.7(15)
N7 C9 N5 N6 -1.0(14)
C5 C9 N5 N6 -178.6(15)
N7 C9 N5 Pt1 178.7(8)
C5 C9 N5 Pt1 1.2(17)
N7 C10 N6 N5 0.2(16)
C11 C10 N6 N5 179.5(16)
C9 N5 N6 C10 0.5(13)
Pt1 N5 N6 C10 -179.1(10)
N5 C9 N7 C10 1.0(13)
C5 C9 N7 C10 178.2(18)
N6 C10 N7 C9 -0.7(16)
C11 C10 N7 C9 179.9(16)
C13 C12 N8 C16 11(4)
C13 C12 N8 Pt1 -171(2)
C15 C16 N8 C12 -6(4)
C15 C16 N8 Pt1 175(2)
C5 N1 Pt1 N2 -178(2)
C1 N1 Pt1 N2 0.6(18)
C5 N1 Pt1 N5 1(2)
C1 N1 Pt1 N5 180.0(19)
N3 N2 Pt1 N1 175.9(15)
C6 N2 Pt1 N1 2.1(10)
N3 N2 Pt1 N5 173.8(12)
C6 N2 Pt1 N5 0.1(18)
N3 N2 Pt1 N8 -6.4(14)
C6 N2 Pt1 N8 179.9(9)
C9 N5 Pt1 N1 -1.0(9)
N6 N5 Pt1 N1 178.6(14)
C9 N5 Pt1 N2 1.0(18)
N6 N5 Pt1 N2 -179.4(12)
C9 N5 Pt1 N8 -178.8(9)
N6 N5 Pt1 N8 0.8(13)
C12 N8 Pt1 N2 172(2)
C16 N8 Pt1 N2 -9.6(18)
C12 N8 Pt1 N5 -9(2)
C16 N8 Pt1 N5 170.4(17)
